data_4340470
loop_
_publ_author_name
'Nandi, Goutam'
'Titi, Hatem M.'
'Goldberg, Israel'

_publ_section_title
;
 Pitfalls in Bromination Reactions of Zinc Porphyrins: Two-Sided Ring
 Opening of the Porphyrin Macrocycle.
;
_journal_issue 15
_journal_name_full 'Inorganic chemistry'
_journal_page_first 7894
_journal_paper_doi 10.1021/ic500468r
_journal_volume 53
_journal_year 2014
_chemical_formula_moiety '2(C48 H32 Br10 N4 O4 Zn), C H2 Cl2'
_chemical_formula_sum 'C48.5 H33 Br10 Cl N4 O4 Zn'
_chemical_formula_weight 1635.65
_chemical_name_systematic
; 
 ? 
;
_space_group_IT_number 14
_symmetry_cell_setting monoclinic
_symmetry_space_group_name_Hall '-P 2ybc'
_symmetry_space_group_name_H-M 'P 1 21/c 1'
_atom_sites_solution_hydrogens geom
_atom_sites_solution_primary direct
_atom_sites_solution_secondary difmap
_audit_creation_method SHELXL-97
_cell_angle_alpha 90.00
_cell_angle_beta 90.8580(10)
_cell_angle_gamma 90.00
_cell_formula_units_Z 8
_cell_length_a 22.0103(9)
_cell_length_b 21.6959(8)
_cell_length_c 22.7148(8)
_cell_measurement_reflns_used 13163
_cell_measurement_temperature 110(2)
_cell_measurement_theta_max 25.44
_cell_measurement_theta_min 1.30
_cell_volume 10845.9(7)
_computing_cell_refinement 'Saint, Bruker-AXS'
_computing_data_collection 'Apex2, Bruker-AXS'
_computing_data_reduction 'Saint, Bruker-AXS'
_computing_structure_refinement 'SHELXL-97 (Sheldrick, 2008)'
_computing_structure_solution 'SHELXTL-2013 (Sheldrick, 2008)'
_diffrn_ambient_temperature 110(2)
_diffrn_detector_area_resol_mean 1.75
_diffrn_measured_fraction_theta_full 0.992
_diffrn_measured_fraction_theta_max 0.992
_diffrn_measurement_device_type 'ApexDuo, Bruker-AXS'
_diffrn_measurement_method '1 deg. \f and \w scans'
_diffrn_radiation_monochromator graphite
_diffrn_radiation_source 'fine-focus sealed tube'
_diffrn_radiation_type MoK\a
_diffrn_radiation_wavelength 0.71073
_diffrn_reflns_av_R_equivalents 0.0887
_diffrn_reflns_av_sigmaI/netI 0.1083
_diffrn_reflns_limit_h_max 25
_diffrn_reflns_limit_h_min -26
_diffrn_reflns_limit_k_max 25
_diffrn_reflns_limit_k_min -26
_diffrn_reflns_limit_l_max 22
_diffrn_reflns_limit_l_min -27
_diffrn_reflns_number 74009
_diffrn_reflns_theta_full 25.44
_diffrn_reflns_theta_max 25.44
_diffrn_reflns_theta_min 1.30
_diffrn_standards_number 0
_exptl_absorpt_coefficient_mu 7.916
_exptl_absorpt_correction_T_max 0.603
_exptl_absorpt_correction_T_min 0.242
_exptl_absorpt_correction_type multi-scan
_exptl_absorpt_process_details 'Sadabs, Bruker-AXS'
_exptl_crystal_colour pink
_exptl_crystal_density_diffrn 2.003
_exptl_crystal_density_method 'not measured'
_exptl_crystal_description prism
_exptl_crystal_F_000 6248
_exptl_crystal_size_max 0.35
_exptl_crystal_size_mid 0.25
_exptl_crystal_size_min 0.10
_platon_squeeze_details
;
 disordered DCM of partial occupancy
;
_refine_diff_density_max 1.787
_refine_diff_density_min -1.136
_refine_diff_density_rms 0.226
_refine_ls_extinction_method none
_refine_ls_goodness_of_fit_ref 1.039
_refine_ls_hydrogen_treatment constr
_refine_ls_matrix_type fullcycle
_refine_ls_number_parameters 1242
_refine_ls_number_reflns 19888
_refine_ls_number_restraints 0
_refine_ls_restrained_S_all 1.039
_refine_ls_R_factor_all 0.1347
_refine_ls_R_factor_gt 0.0821
_refine_ls_shift/su_max 0.020
_refine_ls_shift/su_mean 0.002
_refine_ls_structure_factor_coef Fsqd
_refine_ls_weighting_details 'calc w=1/[\s^2^(Fo^2^)+(0.0786P)^2^+2.2831P] where P=(Fo^2^+2Fc^2^)/3'
_refine_ls_weighting_scheme calc
_refine_ls_wR_factor_gt 0.1681
_refine_ls_wR_factor_ref 0.1864
_reflns_number_gt 13163
_reflns_number_total 19900
_reflns_threshold_expression >2sigma(I)
_cod_data_source_file ic500468r_si_001.cif
_cod_data_source_block Compound-3
_cod_depositor_comments 'Adding full bibliography for 4340468--4340471.cif.'
_cod_original_sg_symbol_H-M 'P 21/c'
_cod_database_code 4340470

loop_
_symmetry_equiv_pos_as_xyz
'x, y, z'
'-x, y+1/2, -z+1/2'
'-x, -y, -z'
'x, -y-1/2, z-1/2'

loop_
_atom_site_label
_atom_site_type_symbol
_atom_site_fract_x
_atom_site_fract_y
_atom_site_fract_z
_atom_site_U_iso_or_equiv
_atom_site_adp_type
_atom_site_occupancy
_atom_site_symmetry_multiplicity
_atom_site_calc_flag
_atom_site_refinement_flags_posn
_atom_site_refinement_flags_adp
Br1 Br 0.34820(5) 0.18350(6) 0.09614(5) 0.0140(3) Uani 1 1 d . .
Br2 Br 0.17263(5) 0.35695(6) -0.04253(5) 0.0183(3) Uani 1 1 d . .
Br3 Br 0.21632(5) 0.23087(6) 0.04089(5) 0.0160(3) Uani 1 1 d . .
Br4 Br 0.33937(5) 0.48829(6) 0.13140(5) 0.0163(3) Uani 1 1 d . .
Br5 Br -0.14543(5) 0.18960(6) 0.16161(5) 0.0165(3) Uani 1 1 d . .
Br6 Br -0.32602(5) 0.27058(6) 0.03519(5) 0.0182(3) Uani 1 1 d . .
Br7 Br 0.17486(5) 0.26738(6) 0.21660(5) 0.0191(3) Uani 1 1 d . .
Br8 Br -0.16338(5) 0.48423(6) 0.14043(5) 0.0200(3) Uani 1 1 d . .
Br9 Br 0.03986(5) 0.31993(6) 0.15853(4) 0.0117(3) Uani 1 1 d . .
Br10 Br 0.04880(5) 0.01670(6) 0.13746(5) 0.0238(3) Uani 1 1 d . .
Br11 Br 0.71621(5) 0.22447(7) 0.21522(5) 0.0213(3) Uani 1 1 d . .
Br12 Br 0.54982(5) 0.01742(6) 0.10731(5) 0.0210(3) Uani 1 1 d . .
Br13 Br -0.01973(5) 0.46096(6) 0.20858(5) 0.0215(3) Uani 1 1 d . .
Br14 Br 0.21969(5) 0.14228(6) 0.30061(5) 0.0216(3) Uani 1 1 d . .
Br15 Br 0.67642(5) 0.35123(7) 0.29813(5) 0.0233(3) Uani 1 1 d . .
Br16 Br 0.53683(5) 0.32090(6) 0.09577(5) 0.0135(3) Uani 1 1 d . .
Br17 Br -0.28239(5) 0.14259(6) -0.04388(5) 0.0197(3) Uani 1 1 d . .
Br18 Br 0.48026(5) 0.47234(6) 0.06536(5) 0.0213(3) Uani 1 1 d . .
Br19 Br 0.40529(6) 0.04120(7) 0.04391(6) 0.0283(3) Uani 1 1 d . .
Br20 Br -0.08972(6) 0.04392(7) 0.20782(6) 0.0376(4) Uani 1 1 d . .
Zn1 Zn -0.05432(5) 0.25161(6) 0.04556(5) 0.0059(3) Uani 1 1 d . .
Zn2 Zn 0.44552(5) 0.24901(6) 0.20771(5) 0.0058(3) Uani 1 1 d . .
O1 O 0.4370(3) 0.1628(4) 0.2831(3) 0.0107(18) Uani 1 1 d . .
O2 O 0.0315(3) 0.4092(4) -0.0339(3) 0.0120(18) Uani 1 1 d . .
O3 O -0.0454(3) 0.3345(4) -0.0279(3) 0.0099(17) Uani 1 1 d . .
O4 O -0.0650(3) 0.1669(4) -0.0277(3) 0.0140(18) Uani 1 1 d . .
O5 O 0.5371(3) 0.4069(4) 0.2891(3) 0.0137(18) Uani 1 1 d . .
O6 O 0.4578(3) 0.3348(4) 0.2805(3) 0.0088(17) Uani 1 1 d . .
O7 O 0.3615(3) 0.0873(4) 0.2866(3) 0.0136(18) Uani 1 1 d . .
O8 O -0.1393(4) 0.0895(4) -0.0275(3) 0.0161(19) Uani 1 1 d . .
N1 N 0.5329(4) 0.2533(4) 0.2326(4) 0.009(2) Uani 1 1 d . .
N2 N -0.1408(4) 0.2449(4) 0.0206(4) 0.009(2) Uani 1 1 d . .
N3 N 0.4227(4) 0.3190(4) 0.1495(3) 0.005(2) Uani 1 1 d . .
N4 N 0.0323(4) 0.2558(4) 0.0203(3) 0.008(2) Uani 1 1 d . .
N5 N 0.3600(4) 0.2432(4) 0.2348(3) 0.007(2) Uani 1 1 d . .
N6 N 0.4647(4) 0.1816(4) 0.1475(4) 0.006(2) Uani 1 1 d . .
N7 N -0.0762(4) 0.3204(4) 0.1037(3) 0.007(2) Uani 1 1 d . .
N8 N -0.0319(4) 0.1857(4) 0.1077(4) 0.009(2) Uani 1 1 d . .
C1 C 0.0554(5) 0.3034(6) -0.0100(5) 0.011(3) Uani 1 1 d . .
C2 C -0.0377(5) 0.3502(6) 0.1391(4) 0.014(3) Uani 1 1 d . .
C3 C 0.5164(5) 0.1435(5) 0.1511(5) 0.009(2) Uani 1 1 d . .
C4 C 0.3367(5) 0.1947(5) 0.2650(4) 0.008(2) Uani 1 1 d . .
C5 C 0.0800(5) 0.2204(5) 0.0419(4) 0.009(2) Uani 1 1 d . .
C6 C 0.1195(5) 0.3011(6) -0.0081(5) 0.015(3) Uani 1 1 d . .
C7 C 0.0442(5) 0.3821(5) -0.1495(4) 0.009(2) Uani 1 1 d . .
H7 H 0.0548 0.4214 -0.1341 0.011 Uiso 1 1 calc R U
C8 C -0.0903(5) 0.3715(6) -0.0570(5) 0.015(3) Uani 1 1 d . .
H8A H -0.0841 0.4149 -0.0465 0.022 Uiso 1 1 calc R U
H8B H -0.1308 0.3585 -0.0446 0.022 Uiso 1 1 calc R U
H8C H -0.0870 0.3665 -0.0997 0.022 Uiso 1 1 calc R U
C9 C 0.1352(5) 0.2493(5) 0.0240(4) 0.009(2) Uani 1 1 d . .
C10 C -0.1171(5) 0.4130(5) 0.1334(4) 0.007(2) Uani 1 1 d . .
C11 C 0.4469(5) 0.0963(6) 0.0920(5) 0.012(3) Uani 1 1 d . .
C12 C -0.1644(5) 0.1956(5) -0.0085(4) 0.009(2) Uani 1 1 d . .
C13 C 0.3666(5) 0.1575(5) 0.3662(4) 0.008(2) Uani 1 1 d . .
C14 C 0.1847(5) 0.4212(6) 0.1164(6) 0.026(3) Uani 1 1 d . .
H14 H 0.1660 0.4271 0.0789 0.032 Uiso 1 1 calc R U
C15 C -0.3120(6) 0.4415(7) 0.0346(7) 0.034(4) Uani 1 1 d . .
H15 H -0.3273 0.4641 0.0017 0.041 Uiso 1 1 calc R U
C16 C 0.3111(5) 0.2775(5) 0.2135(4) 0.008(2) Uani 1 1 d . .
C17 C 0.3167(5) 0.3331(5) 0.1831(4) 0.009(2) Uani 1 1 d . .
C18 C -0.1821(5) 0.3352(5) 0.0726(4) 0.009(2) Uani 1 1 d . .
C19 C 0.3832(5) 0.4140(6) 0.1293(4) 0.013(3) Uani 1 1 d . .
C20 C -0.3203(5) 0.4111(7) 0.1357(6) 0.028(3) Uani 1 1 d . .
H20 H -0.3414 0.4116 0.1718 0.034 Uiso 1 1 calc R U
C21 C -0.0604(5) 0.4062(5) 0.1579(4) 0.012(3) Uani 1 1 d . .
C22 C 0.5042(5) 0.0901(5) 0.1178(4) 0.011(3) Uani 1 1 d . .
C23 C 0.6367(5) 0.2466(6) 0.2304(5) 0.016(3) Uani 1 1 d . .
C24 C 0.2624(5) 0.3744(5) 0.1760(4) 0.008(2) Uani 1 1 d . .
C25 C 0.4824(5) 0.1255(5) 0.3108(4) 0.011(3) Uani 1 1 d . .
H25A H 0.4765 0.1255 0.3535 0.017 Uiso 1 1 calc R U
H25B H 0.5227 0.1421 0.3022 0.017 Uiso 1 1 calc R U
H25C H 0.4793 0.0832 0.2959 0.017 Uiso 1 1 calc R U
C26 C 0.3759(5) 0.1493(5) 0.2986(4) 0.010(3) Uani 1 1 d . .
C27 C -0.1896(5) 0.2810(6) 0.0406(5) 0.011(3) Uani 1 1 d . .
C28 C 0.5801(5) 0.2172(6) 0.2115(4) 0.011(3) Uani 1 1 d . .
C29 C 0.3711(5) 0.3556(5) 0.1575(4) 0.008(2) Uani 1 1 d . .
C30 C 0.0237(5) 0.3368(6) -0.1115(5) 0.013(3) Uani 1 1 d . .
C31 C -0.2283(5) 0.1993(5) -0.0081(4) 0.012(3) Uani 1 1 d . .
C32 C 0.0071(5) 0.0913(6) 0.1345(5) 0.013(3) Uani 1 1 d . .
C33 C -0.1287(5) 0.3575(5) 0.1002(4) 0.007(2) Uani 1 1 d . .
C34 C 0.1276(5) 0.1249(6) 0.0826(5) 0.013(3) Uani 1 1 d . .
C35 C 0.2731(5) 0.1966(5) 0.2642(4) 0.009(2) Uani 1 1 d . .
C36 C -0.0187(5) 0.1304(6) -0.0557(5) 0.021(3) Uani 1 1 d . .
H36A H -0.0223 0.0873 -0.0431 0.032 Uiso 1 1 calc R U
H36B H 0.0215 0.1461 -0.0443 0.032 Uiso 1 1 calc R U
H36C H -0.0239 0.1329 -0.0985 0.032 Uiso 1 1 calc R U
C37 C 0.0722(5) 0.1663(5) 0.0749(4) 0.009(2) Uani 1 1 d . .
C38 C 0.4255(5) 0.1534(6) 0.1132(4) 0.012(3) Uani 1 1 d . .
C39 C 0.5452(5) 0.3804(6) 0.4034(5) 0.019(3) Uani 1 1 d . .
H39 H 0.5545 0.4203 0.3889 0.023 Uiso 1 1 calc R U
C40 C 0.2359(5) 0.3828(6) 0.1213(5) 0.014(3) Uani 1 1 d . .
H40 H 0.2518 0.3630 0.0876 0.017 Uiso 1 1 calc R U
C41 C 0.2569(5) 0.2484(6) 0.2335(4) 0.014(3) Uani 1 1 d . .
C42 C -0.1267(5) 0.1501(5) -0.0423(5) 0.011(3) Uani 1 1 d . .
C43 C 0.2051(5) 0.0812(6) 0.1450(5) 0.020(3) Uani 1 1 d . .
H43 H 0.2238 0.0767 0.1827 0.024 Uiso 1 1 calc R U
C44 C 0.0161(5) 0.3490(5) -0.0448(4) 0.009(3) Uani 1 1 d . .
C45 C 0.5717(5) 0.1641(6) 0.1785(4) 0.010(3) Uani 1 1 d . .
C46 C 0.3520(6) 0.1096(6) 0.4021(5) 0.027(3) Uani 1 1 d . .
H46 H 0.3450 0.0699 0.3859 0.033 Uiso 1 1 calc R U
C47 C -0.0481(5) 0.0990(6) 0.1607(5) 0.014(3) Uani 1 1 d . .
C48 C -0.2677(5) 0.3790(6) 0.1307(5) 0.014(3) Uani 1 1 d . .
H48 H -0.2515 0.3586 0.1645 0.017 Uiso 1 1 calc R U
C49 C -0.2369(5) 0.3749(6) 0.0785(5) 0.011(3) Uani 1 1 d . .
C50 C 0.0283(6) 0.4279(6) 0.0275(4) 0.019(3) Uani 1 1 d . .
H50A H -0.0133 0.4225 0.0413 0.028 Uiso 1 1 calc R U
H50B H 0.0400 0.4713 0.0311 0.028 Uiso 1 1 calc R U
H50C H 0.0561 0.4025 0.0513 0.028 Uiso 1 1 calc R U
C51 C 0.0193(5) 0.1469(6) 0.1024(4) 0.012(3) Uani 1 1 d . .
C52 C 0.4389(5) 0.4096(6) 0.1052(4) 0.011(3) Uani 1 1 d . .
C53 C 0.2288(6) 0.0496(6) 0.0968(6) 0.028(3) Uani 1 1 d . .
H53 H 0.2632 0.0236 0.1016 0.034 Uiso 1 1 calc R U
C54 C 0.5281(5) 0.3336(6) 0.3649(5) 0.015(3) Uani 1 1 d . .
C55 C 0.7266(6) 0.0475(7) 0.1583(6) 0.035(4) Uani 1 1 d . .
H55 H 0.7618 0.0225 0.1547 0.042 Uiso 1 1 calc R U
C56 C 0.6210(5) 0.2971(6) 0.2621(4) 0.011(3) Uani 1 1 d . .
C57 C 0.1911(5) 0.4424(6) 0.2199(6) 0.024(3) Uani 1 1 d . .
H57 H 0.1767 0.4639 0.2533 0.029 Uiso 1 1 calc R U
C58 C 0.6258(5) 0.1241(6) 0.1709(5) 0.014(3) Uani 1 1 d . .
C59 C -0.1295(6) 0.0733(6) 0.0331(5) 0.022(3) Uani 1 1 d . .
H59A H -0.0860 0.0756 0.0427 0.033 Uiso 1 1 calc R U
H59B H -0.1441 0.0313 0.0399 0.033 Uiso 1 1 calc R U
H59C H -0.1518 0.1021 0.0582 0.033 Uiso 1 1 calc R U
C60 C 0.0345(6) 0.3145(6) -0.2305(5) 0.023(3) Uani 1 1 d . .
H60 H 0.0374 0.3070 -0.2716 0.027 Uiso 1 1 calc R U
C61 C -0.2437(5) 0.2508(6) 0.0210(5) 0.014(3) Uani 1 1 d . .
C62 C 0.1524(5) 0.0940(6) 0.0343(5) 0.019(3) Uani 1 1 d . .
H62 H 0.1350 0.0989 -0.0039 0.023 Uiso 1 1 calc R U
C63 C 0.6470(5) 0.0869(6) 0.2181(5) 0.014(3) Uani 1 1 d . .
H63 H 0.6272 0.0885 0.2549 0.017 Uiso 1 1 calc R U
C64 C -0.1512(5) 0.1072(6) -0.1437(5) 0.018(3) Uani 1 1 d . .
H64 H -0.1566 0.0677 -0.1265 0.021 Uiso 1 1 calc R U
C65 C 0.3742(7) 0.2164(7) 0.3892(5) 0.032(4) Uani 1 1 d . .
H65 H 0.3821 0.2503 0.3639 0.039 Uiso 1 1 calc R U
C66 C -0.1374(5) 0.1576(6) -0.1088(5) 0.015(3) Uani 1 1 d . .
C67 C 0.3661(6) 0.0703(6) 0.2254(5) 0.018(3) Uani 1 1 d . .
H67A H 0.3393 0.0968 0.2016 0.026 Uiso 1 1 calc R U
H67B H 0.3539 0.0272 0.2204 0.026 Uiso 1 1 calc R U
H67C H 0.4081 0.0755 0.2128 0.026 Uiso 1 1 calc R U
C68 C 0.1612(6) 0.4504(6) 0.1644(6) 0.025(3) Uani 1 1 d . .
H68 H 0.1259 0.4754 0.1607 0.030 Uiso 1 1 calc R U
C69 C 0.5575(5) 0.3005(5) 0.2632(4) 0.009(3) Uani 1 1 d . .
C70 C 0.6554(5) 0.1196(6) 0.1163(4) 0.012(3) Uani 1 1 d . .
H70 H 0.6404 0.1422 0.0834 0.014 Uiso 1 1 calc R U
C71 C 0.7063(5) 0.0823(6) 0.1107(5) 0.019(3) Uani 1 1 d . .
H71 H 0.7272 0.0806 0.0744 0.023 Uiso 1 1 calc R U
C72 C 0.5204(5) 0.3452(5) 0.2985(5) 0.012(3) Uani 1 1 d . .
C73 C 0.4145(5) 0.3728(6) 0.3098(5) 0.016(3) Uani 1 1 d . .
H73A H 0.4153 0.3634 0.3520 0.024 Uiso 1 1 calc R U
H73B H 0.3738 0.3648 0.2935 0.024 Uiso 1 1 calc R U
H73C H 0.4249 0.4163 0.3039 0.024 Uiso 1 1 calc R U
C74 C 0.2403(5) 0.4038(5) 0.2258(5) 0.013(3) Uani 1 1 d . .
H74 H 0.2590 0.3973 0.2632 0.016 Uiso 1 1 calc R U
C75 C 0.5301(6) 0.4296(6) 0.2297(5) 0.020(3) Uani 1 1 d . .
H75A H 0.5524 0.4029 0.2028 0.030 Uiso 1 1 calc R U
H75B H 0.5463 0.4717 0.2275 0.030 Uiso 1 1 calc R U
H75C H 0.4870 0.4299 0.2185 0.030 Uiso 1 1 calc R U
C76 C 0.5168(7) 0.2759(7) 0.3870(5) 0.031(4) Uani 1 1 d . .
H76 H 0.5059 0.2433 0.3611 0.037 Uiso 1 1 calc R U
C77 C -0.0695(5) 0.1566(6) 0.1427(4) 0.011(3) Uani 1 1 d . .
C78 C 0.1556(5) 0.1184(6) 0.1386(5) 0.013(3) Uani 1 1 d . .
H78 H 0.1399 0.1397 0.1716 0.016 Uiso 1 1 calc R U
C79 C 0.2017(6) 0.0568(6) 0.0429(6) 0.029(3) Uani 1 1 d . .
H79 H 0.2177 0.0351 0.0103 0.034 Uiso 1 1 calc R U
C80 C -0.1573(5) 0.1148(6) -0.2056(5) 0.019(3) Uani 1 1 d . .
H80 H -0.1661 0.0806 -0.2304 0.023 Uiso 1 1 calc R U
C81 C 0.0497(5) 0.3717(6) -0.2077(5) 0.018(3) Uani 1 1 d . .
H81 H 0.0639 0.4034 -0.2329 0.021 Uiso 1 1 calc R U
C82 C 0.3474(7) 0.1190(8) 0.4626(5) 0.037(4) Uani 1 1 d . .
H82 H 0.3386 0.0851 0.4875 0.045 Uiso 1 1 calc R U
C83 C -0.1500(6) 0.1729(7) -0.2289(5) 0.030(4) Uani 1 1 d . .
H83 H -0.1525 0.1782 -0.2704 0.036 Uiso 1 1 calc R U
C84 C 0.5353(5) 0.3114(6) 0.4849(5) 0.018(3) Uani 1 1 d . .
H84 H 0.5357 0.3040 0.5261 0.021 Uiso 1 1 calc R U
C85 C 0.5212(6) 0.2654(6) 0.4465(5) 0.029(3) Uani 1 1 d . .
H85 H 0.5143 0.2250 0.4611 0.034 Uiso 1 1 calc R U
C86 C 0.4604(5) 0.3506(6) 0.1178(4) 0.010(3) Uani 1 1 d . .
C87 C -0.3427(6) 0.4431(7) 0.0872(7) 0.034(4) Uani 1 1 d . .
H87 H -0.3791 0.4662 0.0902 0.041 Uiso 1 1 calc R U
C88 C -0.1394(6) 0.2221(7) -0.1945(5) 0.028(3) Uani 1 1 d . .
H88 H -0.1359 0.2619 -0.2114 0.034 Uiso 1 1 calc R U
C89 C -0.2597(6) 0.4076(6) 0.0292(5) 0.020(3) Uani 1 1 d . .
H89 H -0.2390 0.4063 -0.0072 0.024 Uiso 1 1 calc R U
C90 C 0.5487(5) 0.3682(7) 0.4635(5) 0.023(3) Uani 1 1 d . .
H90 H 0.5607 0.4000 0.4899 0.028 Uiso 1 1 calc R U
C91 C 0.3553(5) 0.1751(6) 0.4862(5) 0.017(3) Uani 1 1 d . .
H91 H 0.3508 0.1809 0.5273 0.021 Uiso 1 1 calc R U
C92 C 0.0109(7) 0.2788(6) -0.1328(6) 0.034(4) Uani 1 1 d . .
H92 H -0.0006 0.2466 -0.1069 0.040 Uiso 1 1 calc R U
C93 C 0.6958(6) 0.0488(7) 0.2109(5) 0.032(4) Uani 1 1 d . .
H93 H 0.7088 0.0229 0.2424 0.039 Uiso 1 1 calc R U
C94 C -0.1336(6) 0.2141(6) -0.1336(5) 0.027(3) Uani 1 1 d . .
H94 H -0.1269 0.2491 -0.1092 0.032 Uiso 1 1 calc R U
C95 C 0.3702(7) 0.2252(7) 0.4506(5) 0.033(4) Uani 1 1 d . .
H95 H 0.3774 0.2647 0.4675 0.039 Uiso 1 1 calc R U
C96 C 0.0152(8) 0.2683(7) -0.1935(5) 0.033(4) Uani 1 1 d . .
H96 H 0.0047 0.2291 -0.2092 0.038 Uiso 1 1 calc R U
C97 C -0.2774(7) 0.3161(8) -0.1256(6) 0.045(4) Uani 1 1 d . .
H97A H -0.2650 0.3005 -0.0862 0.054 Uiso 1 1 calc R U
H97B H -0.2708 0.2828 -0.1546 0.054 Uiso 1 1 calc R U
Cl1 Cl -0.23261(19) 0.3800(2) -0.14363(18) 0.0550(12) Uani 1 1 d . .
Cl2 Cl -0.3552(2) 0.3360(2) -0.12523(18) 0.0629(14) Uani 1 1 d . .

loop_
_atom_site_aniso_label
_atom_site_aniso_U_11
_atom_site_aniso_U_22
_atom_site_aniso_U_33
_atom_site_aniso_U_23
_atom_site_aniso_U_13
_atom_site_aniso_U_12
Br1 0.0122(6) 0.0148(8) 0.0147(6) -0.0045(5) -0.0079(4) 0.0059(5)
Br2 0.0130(6) 0.0234(8) 0.0186(6) 0.0126(5) 0.0013(5) -0.0061(5)
Br3 0.0078(6) 0.0188(8) 0.0214(6) 0.0066(5) -0.0025(5) 0.0013(5)
Br4 0.0187(6) 0.0067(7) 0.0237(6) 0.0047(5) 0.0049(5) 0.0036(5)
Br5 0.0112(6) 0.0242(8) 0.0144(6) 0.0059(5) 0.0055(4) 0.0019(5)
Br6 0.0079(6) 0.0191(8) 0.0274(6) -0.0038(6) -0.0021(5) -0.0036(5)
Br7 0.0057(6) 0.0199(8) 0.0317(7) 0.0113(6) -0.0042(5) -0.0013(5)
Br8 0.0166(6) 0.0068(7) 0.0364(7) -0.0072(6) -0.0043(5) 0.0024(5)
Br9 0.0107(6) 0.0114(7) 0.0128(5) -0.0021(5) -0.0066(4) 0.0022(5)
Br10 0.0193(7) 0.0173(7) 0.0357(7) 0.0081(6) -0.0045(5) 0.0003(5)
Br11 0.0057(6) 0.0332(9) 0.0250(6) -0.0081(6) 0.0005(5) -0.0006(5)
Br12 0.0203(7) 0.0107(8) 0.0320(7) -0.0070(6) -0.0012(5) 0.0080(5)
Br13 0.0198(7) 0.0173(8) 0.0270(7) -0.0143(6) -0.0081(5) -0.0006(5)
Br14 0.0149(6) 0.0275(9) 0.0223(6) 0.0156(6) 0.0005(5) -0.0084(6)
Br15 0.0147(6) 0.0341(9) 0.0209(6) -0.0131(6) -0.0043(5) -0.0089(6)
Br16 0.0092(6) 0.0163(8) 0.0150(6) 0.0001(5) 0.0063(4) 0.0022(5)
Br17 0.0177(6) 0.0250(8) 0.0162(6) -0.0068(5) -0.0038(5) -0.0111(6)
Br18 0.0211(7) 0.0186(8) 0.0244(7) 0.0141(6) 0.0055(5) -0.0031(6)
Br19 0.0256(7) 0.0214(9) 0.0376(8) -0.0224(6) -0.0122(6) 0.0042(6)
Br20 0.0261(7) 0.0379(10) 0.0498(9) 0.0172(7) -0.0028(6) -0.0072(6)
Zn1 0.0065(6) 0.0051(8) 0.0062(6) -0.0002(5) -0.0013(5) 0.0003(5)
Zn2 0.0061(6) 0.0056(8) 0.0057(6) -0.0002(5) 0.0000(5) 0.0008(5)
O1 0.010(4) 0.013(5) 0.009(4) 0.003(3) 0.000(3) 0.003(3)
O2 0.017(4) 0.006(5) 0.013(4) 0.002(3) -0.003(3) -0.003(4)
O3 0.010(4) 0.008(5) 0.011(4) 0.003(3) -0.003(3) 0.001(3)
O4 0.015(4) 0.009(5) 0.018(4) -0.004(3) -0.004(3) -0.003(4)
O5 0.021(5) 0.006(5) 0.013(4) -0.001(3) -0.010(3) 0.003(4)
O6 0.006(4) 0.010(5) 0.009(4) -0.005(3) -0.002(3) 0.003(3)
O7 0.016(4) 0.012(5) 0.013(4) 0.007(3) -0.001(3) 0.001(4)
O8 0.024(5) 0.005(5) 0.019(4) 0.001(4) -0.011(3) -0.002(4)
N1 0.013(5) 0.005(6) 0.008(4) -0.001(4) -0.004(4) 0.002(4)
N2 0.009(5) 0.009(6) 0.009(4) 0.004(4) 0.002(4) 0.000(4)
N3 0.006(5) 0.005(6) 0.005(4) 0.000(4) 0.001(3) 0.000(4)
N4 0.013(5) 0.006(6) 0.005(4) 0.000(4) 0.002(4) -0.002(4)
N5 0.008(5) 0.006(6) 0.007(4) -0.002(4) -0.002(4) 0.002(4)
N6 0.005(5) 0.005(6) 0.008(4) 0.000(4) -0.001(4) 0.000(4)
N7 0.010(5) 0.006(6) 0.006(4) -0.001(4) 0.001(4) -0.002(4)
N8 0.007(5) 0.009(6) 0.011(5) -0.005(4) 0.004(4) -0.003(4)
C1 0.009(6) 0.011(7) 0.012(6) -0.006(5) -0.002(4) 0.000(5)
C2 0.015(6) 0.020(8) 0.006(5) -0.002(5) -0.003(5) -0.002(5)
C3 0.006(6) 0.005(7) 0.015(6) 0.000(5) 0.000(4) 0.000(5)
C4 0.009(6) 0.006(7) 0.009(5) 0.001(5) 0.002(4) -0.001(5)
C5 0.014(6) 0.005(7) 0.007(5) 0.000(5) -0.004(4) 0.000(5)
C6 0.016(6) 0.018(8) 0.010(6) 0.008(5) -0.002(5) -0.004(5)
C7 0.012(6) 0.005(7) 0.009(5) 0.000(5) -0.005(4) 0.000(5)
C8 0.013(6) 0.010(8) 0.021(6) 0.008(5) 0.004(5) 0.005(5)
C9 0.014(6) 0.008(7) 0.005(5) 0.000(5) 0.000(4) -0.005(5)
C10 0.012(6) 0.005(7) 0.005(5) 0.000(5) 0.002(4) 0.001(5)
C11 0.020(6) 0.007(7) 0.009(5) -0.002(5) -0.004(5) 0.001(5)
C12 0.018(6) 0.006(7) 0.005(5) 0.000(5) 0.001(4) -0.003(5)
C13 0.010(6) 0.007(7) 0.008(5) 0.002(5) 0.004(4) 0.003(5)
C14 0.013(7) 0.023(9) 0.042(8) 0.012(7) -0.017(6) -0.005(6)
C15 0.021(8) 0.020(9) 0.059(10) 0.000(7) -0.029(7) 0.003(6)
C16 0.006(5) 0.013(7) 0.005(5) 0.000(5) 0.000(4) 0.001(5)
C17 0.015(6) 0.005(7) 0.005(5) 0.000(5) -0.002(4) 0.002(5)
C18 0.016(6) 0.005(7) 0.006(5) 0.000(5) 0.003(4) -0.001(5)
C19 0.015(6) 0.019(8) 0.007(5) -0.004(5) -0.004(5) 0.005(5)
C20 0.007(6) 0.046(11) 0.032(7) -0.011(7) 0.004(5) 0.005(6)
C21 0.024(7) 0.006(7) 0.005(5) 0.000(5) 0.000(5) -0.004(5)
C22 0.016(6) 0.007(7) 0.011(6) 0.002(5) 0.006(5) 0.004(5)
C23 0.011(6) 0.029(9) 0.009(6) 0.003(5) -0.004(5) 0.001(6)
C24 0.012(6) 0.005(7) 0.007(5) 0.000(5) 0.003(4) 0.000(5)
C25 0.017(6) 0.009(7) 0.007(5) 0.001(5) -0.004(5) 0.004(5)
C26 0.013(6) 0.009(7) 0.007(5) 0.002(5) -0.003(4) -0.006(5)
C27 0.006(6) 0.016(8) 0.012(6) 0.006(5) -0.002(4) 0.000(5)
C28 0.011(6) 0.015(8) 0.007(5) 0.004(5) 0.001(4) 0.006(5)
C29 0.009(6) 0.008(7) 0.007(5) 0.002(5) -0.003(4) -0.003(5)
C30 0.008(6) 0.014(8) 0.017(6) 0.001(5) -0.005(5) 0.002(5)
C31 0.022(7) 0.005(7) 0.009(6) 0.001(5) -0.009(5) -0.003(5)
C32 0.020(7) 0.006(7) 0.014(6) -0.003(5) -0.012(5) 0.004(5)
C33 0.008(6) 0.005(7) 0.008(5) -0.001(5) 0.001(4) 0.000(5)
C34 0.010(6) 0.007(7) 0.023(6) 0.005(5) 0.000(5) -0.001(5)
C35 0.008(6) 0.007(7) 0.012(5) 0.000(5) 0.003(4) 0.002(5)
C36 0.023(7) 0.022(9) 0.018(6) -0.013(6) -0.006(5) 0.007(6)
C37 0.010(6) 0.011(7) 0.005(5) -0.001(5) 0.000(4) -0.005(5)
C38 0.016(6) 0.014(8) 0.006(5) 0.001(5) 0.000(5) 0.005(5)
C39 0.010(6) 0.021(8) 0.025(7) 0.010(6) 0.010(5) 0.007(5)
C40 0.010(6) 0.007(7) 0.025(6) -0.006(5) -0.002(5) 0.001(5)
C41 0.015(6) 0.021(8) 0.005(5) -0.003(5) 0.001(4) -0.003(5)
C42 0.013(6) 0.005(7) 0.014(6) -0.001(5) -0.005(5) 0.000(5)
C43 0.016(7) 0.018(8) 0.026(7) 0.002(6) -0.014(5) 0.001(6)
C44 0.008(6) 0.009(7) 0.010(5) 0.004(5) 0.001(4) -0.001(5)
C45 0.008(6) 0.017(8) 0.005(5) 0.001(5) 0.000(4) -0.002(5)
C46 0.051(9) 0.014(9) 0.017(7) 0.000(6) 0.000(6) -0.002(7)
C47 0.011(6) 0.015(8) 0.016(6) 0.010(5) -0.007(5) -0.007(5)
C48 0.012(6) 0.008(7) 0.022(6) -0.005(5) -0.002(5) -0.002(5)
C49 0.006(6) 0.015(8) 0.014(6) 0.008(5) -0.002(4) -0.002(5)
C50 0.023(7) 0.021(8) 0.012(6) 0.006(5) -0.005(5) 0.007(6)
C51 0.011(6) 0.018(8) 0.006(5) 0.002(5) -0.003(4) -0.001(5)
C52 0.006(6) 0.021(8) 0.005(5) -0.001(5) 0.000(4) -0.002(5)
C53 0.015(7) 0.015(9) 0.053(9) 0.007(7) -0.009(6) -0.001(6)
C54 0.013(6) 0.020(8) 0.013(6) -0.006(5) -0.006(5) -0.001(5)
C55 0.027(8) 0.048(11) 0.030(8) -0.001(7) 0.009(6) 0.028(7)
C56 0.006(5) 0.019(8) 0.007(5) -0.001(5) 0.000(4) -0.003(5)
C57 0.017(7) 0.017(8) 0.039(8) -0.019(6) 0.004(6) 0.002(6)
C58 0.007(6) 0.011(7) 0.025(6) 0.006(5) -0.002(5) 0.003(5)
C59 0.043(8) 0.011(8) 0.013(6) 0.001(5) -0.006(6) -0.015(6)
C60 0.028(7) 0.030(10) 0.010(6) 0.010(6) 0.010(5) 0.017(6)
C61 0.011(6) 0.021(8) 0.010(6) -0.001(5) -0.005(5) -0.004(5)
C62 0.018(7) 0.018(8) 0.021(6) -0.006(6) -0.004(5) 0.003(6)
C63 0.018(6) 0.018(8) 0.008(5) 0.003(5) -0.001(5) 0.010(5)
C64 0.012(6) 0.014(8) 0.027(7) -0.006(6) -0.008(5) 0.008(5)
C65 0.056(10) 0.022(10) 0.019(7) 0.013(6) 0.017(6) 0.005(7)
C66 0.012(6) 0.012(8) 0.020(6) -0.007(5) -0.003(5) 0.000(5)
C67 0.032(8) 0.006(7) 0.015(6) 0.003(5) -0.007(5) 0.000(6)
C68 0.023(7) 0.014(8) 0.037(8) -0.009(6) -0.002(6) 0.009(6)
C69 0.010(6) 0.007(7) 0.011(6) 0.003(5) -0.005(4) -0.003(5)
C70 0.010(6) 0.019(8) 0.007(5) 0.004(5) 0.002(4) -0.001(5)
C71 0.020(7) 0.026(9) 0.012(6) -0.002(6) 0.004(5) 0.000(6)
C72 0.013(6) 0.007(7) 0.015(6) 0.004(5) -0.009(5) -0.004(5)
C73 0.013(6) 0.026(9) 0.009(6) -0.004(5) -0.001(5) 0.003(6)
C74 0.011(6) 0.006(7) 0.023(6) 0.002(5) -0.003(5) 0.001(5)
C75 0.030(8) 0.012(8) 0.018(6) 0.003(5) -0.003(5) 0.003(6)
C76 0.055(10) 0.028(10) 0.008(6) -0.003(6) -0.010(6) -0.010(7)
C77 0.010(6) 0.019(8) 0.005(5) 0.000(5) 0.000(4) -0.002(5)
C78 0.011(6) 0.012(8) 0.017(6) 0.001(5) -0.003(5) -0.006(5)
C79 0.023(8) 0.017(9) 0.046(9) -0.012(7) 0.001(6) 0.004(6)
C80 0.025(7) 0.011(8) 0.020(6) -0.010(6) -0.010(5) 0.008(6)
C81 0.030(7) 0.011(8) 0.012(6) 0.006(5) 0.000(5) -0.005(6)
C82 0.055(10) 0.042(11) 0.014(7) 0.015(7) -0.006(6) 0.013(8)
C83 0.033(8) 0.048(11) 0.010(6) -0.013(7) -0.009(5) 0.017(7)
C84 0.022(7) 0.024(9) 0.007(6) -0.006(5) -0.004(5) 0.007(6)
C85 0.047(9) 0.008(8) 0.031(7) 0.003(6) 0.001(6) -0.010(7)
C86 0.008(6) 0.017(8) 0.006(5) -0.003(5) 0.001(4) 0.001(5)
C87 0.010(7) 0.020(9) 0.072(11) -0.013(8) -0.007(7) 0.009(6)
C88 0.054(9) 0.024(9) 0.007(6) 0.004(6) -0.003(6) 0.001(7)
C89 0.025(7) 0.009(8) 0.026(7) -0.009(6) -0.006(5) 0.003(6)
C90 0.022(7) 0.027(9) 0.019(7) -0.015(6) 0.000(5) -0.011(6)
C91 0.026(7) 0.017(8) 0.009(6) -0.001(6) 0.008(5) 0.000(6)
C92 0.074(11) 0.005(8) 0.022(7) 0.000(6) 0.008(7) 0.001(7)
C93 0.033(8) 0.046(11) 0.018(7) 0.008(7) 0.003(6) 0.029(7)
C94 0.049(9) 0.008(8) 0.022(7) 0.005(6) -0.007(6) -0.006(7)
C95 0.056(10) 0.026(10) 0.017(7) -0.013(6) 0.015(6) -0.012(7)
C96 0.058(13) 0.020(9) 0.021(6) -0.006(6) -0.006(7) -0.020(8)
C97 0.071(12) 0.041(12) 0.022(7) -0.005(7) -0.015(7) 0.015(9)
Cl1 0.051(3) 0.065(3) 0.049(2) 0.005(2) -0.024(2) 0.002(2)
Cl2 0.071(3) 0.076(4) 0.042(2) 0.014(2) -0.010(2) -0.017(3)

loop_
_atom_type_symbol
_atom_type_description
_atom_type_scat_dispersion_real
_atom_type_scat_dispersion_imag
_atom_type_scat_source
C C 0.0033 0.0016 'International Tables Vol C Tables 4.2.6.8 and 6.1.1.4'
Br Br -0.2901 2.4595 'International Tables Vol C Tables 4.2.6.8 and 6.1.1.4'
N N 0.0061 0.0033 'International Tables Vol C Tables 4.2.6.8 and 6.1.1.4'
Zn Zn 0.2839 1.4301 'International Tables Vol C Tables 4.2.6.8 and 6.1.1.4'
O O 0.0106 0.0060 'International Tables Vol C Tables 4.2.6.8 and 6.1.1.4'
Cl Cl 0.1484 0.1585 'International Tables Vol C Tables 4.2.6.8 and 6.1.1.4'
H H 0.0000 0.0000 'International Tables Vol C Tables 4.2.6.8 and 6.1.1.4'

loop_
_geom_angle_atom_site_label_1
_geom_angle_atom_site_label_2
_geom_angle_atom_site_label_3
_geom_angle
N2 Zn1 N4 146.7(3)
N2 Zn1 N7 90.2(4)
N4 Zn1 N7 112.6(3)
N2 Zn1 N8 111.3(4)
N4 Zn1 N8 90.5(3)
N7 Zn1 N8 96.8(3)
N2 Zn1 O3 86.9(3)
N4 Zn1 O3 71.7(3)
N7 Zn1 O3 85.8(3)
N8 Zn1 O3 161.5(3)
N2 Zn1 O4 70.9(3)
N4 Zn1 O4 85.6(3)
N7 Zn1 O4 161.0(3)
N8 Zn1 O4 88.0(3)
O3 Zn1 O4 95.4(2)
N5 Zn2 N1 145.6(3)
N5 Zn2 N6 111.5(3)
N1 Zn2 N6 90.8(3)
N5 Zn2 N3 91.3(3)
N1 Zn2 N3 111.7(4)
N6 Zn2 N3 98.5(3)
C25 O1 C26 115.6(8)
C44 O2 C50 115.2(8)
C8 O3 C44 113.6(8)
C8 O3 Zn1 131.4(6)
C44 O3 Zn1 115.0(6)
C42 O4 C36 115.4(8)
C42 O4 Zn1 114.9(6)
C36 O4 Zn1 129.7(6)
C72 O5 C75 116.4(8)
C73 O6 C72 114.5(8)
C26 O7 C67 114.2(8)
C42 O8 C59 116.0(8)
C69 N1 C28 108.0(9)
C69 N1 Zn2 124.0(7)
C28 N1 Zn2 126.7(7)
C12 N2 C27 107.9(9)
C12 N2 Zn1 123.8(7)
C27 N2 Zn1 126.8(7)
C86 N3 C29 107.4(9)
C86 N3 Zn2 126.1(7)
C29 N3 Zn2 121.5(7)
C1 N4 C5 108.5(9)
C1 N4 Zn1 123.4(7)
C5 N4 Zn1 126.4(7)
C4 N5 C16 107.0(9)
C4 N5 Zn2 124.8(7)
C16 N5 Zn2 126.0(7)
C38 N6 C3 106.6(9)
C38 N6 Zn2 126.2(7)
C3 N6 Zn2 123.7(7)
C2 N7 C33 105.7(9)
C2 N7 Zn1 126.1(8)
C33 N7 Zn1 125.3(7)
C77 N8 C51 105.9(10)
C77 N8 Zn1 126.8(7)
C51 N8 Zn1 122.5(7)
N4 C1 C6 110.0(10)
N4 C1 C44 123.2(9)
C6 C1 C44 126.6(10)
N7 C2 C21 112.7(10)
N7 C2 Br9 122.8(9)
C21 C2 Br9 124.5(8)
C22 C3 N6 107.7(9)
C22 C3 C45 130.3(10)
N6 C3 C45 121.5(10)
N5 C4 C35 110.8(9)
N5 C4 C26 122.8(9)
C35 C4 C26 126.1(10)
N4 C5 C37 123.7(10)
N4 C5 C9 107.4(10)
C37 C5 C9 128.9(10)
C9 C6 C1 106.7(10)
C9 C6 Br2 126.7(9)
C1 C6 Br2 126.7(9)
C81 C7 C30 121.8(11)
C6 C9 C5 107.4(10)
C6 C9 Br3 121.0(8)
C5 C9 Br3 131.5(8)
C21 C10 C33 106.1(10)
C21 C10 Br8 123.5(9)
C33 C10 Br8 130.2(8)
C22 C11 C38 104.3(10)
C22 C11 Br19 128.6(9)
C38 C11 Br19 127.0(8)
N2 C12 C31 109.1(10)
N2 C12 C42 123.7(10)
C31 C12 C42 126.8(10)
C46 C13 C65 120.3(11)
C46 C13 C26 122.5(11)
C65 C13 C26 117.2(10)
C68 C14 C40 121.7(12)
C89 C15 C87 120.8(13)
N5 C16 C17 124.1(10)
N5 C16 C41 107.3(10)
C17 C16 C41 128.4(10)
C16 C17 C29 125.4(10)
C16 C17 C24 119.4(10)
C29 C17 C24 115.1(10)
C27 C18 C33 127.8(10)
C27 C18 C49 116.6(10)
C33 C18 C49 115.6(10)
C52 C19 C29 106.9(10)
C52 C19 Br4 122.7(10)
C29 C19 Br4 129.9(8)
C48 C20 C87 119.0(12)
C10 C21 C2 107.5(10)
C10 C21 Br13 127.4(9)
C2 C21 Br13 125.1(9)
C11 C22 C3 108.2(10)
C11 C22 Br12 120.6(9)
C3 C22 Br12 131.1(8)
C56 C23 C28 106.7(10)
C56 C23 Br11 123.7(9)
C28 C23 Br11 129.6(9)
C40 C24 C74 121.6(10)
C40 C24 C17 120.2(10)
C74 C24 C17 118.3(9)
O7 C26 O1 111.0(9)
O7 C26 C4 113.7(8)
O1 C26 C4 106.0(8)
O7 C26 C13 105.4(8)
O1 C26 C13 110.8(8)
C4 C26 C13 110.0(9)
C18 C27 N2 123.7(10)
C18 C27 C61 130.0(11)
N2 C27 C61 106.3(10)
C45 C28 N1 124.0(10)
C45 C28 C23 129.1(10)
N1 C28 C23 106.9(10)
N3 C29 C17 123.1(10)
N3 C29 C19 106.5(9)
C17 C29 C19 130.0(10)
C92 C30 C7 119.7(11)
C92 C30 C44 118.5(11)
C7 C30 C44 121.9(11)
C61 C31 C12 108.0(10)
C61 C31 Br17 126.3(9)
C12 C31 Br17 125.6(9)
C47 C32 C51 107.0(10)
C47 C32 Br10 122.0(9)
C51 C32 Br10 130.7(9)
C18 C33 N7 120.4(10)
C18 C33 C10 131.3(10)
N7 C33 C10 107.9(9)
C62 C34 C78 119.2(11)
C62 C34 C37 120.8(10)
C78 C34 C37 120.1(10)
C41 C35 C4 106.5(10)
C41 C35 Br14 125.8(8)
C4 C35 Br14 127.6(8)
C51 C37 C5 126.8(11)
C51 C37 C34 116.4(10)
C5 C37 C34 116.8(9)
N6 C38 C11 113.1(10)
N6 C38 Br1 123.7(9)
C11 C38 Br1 123.2(8)
C54 C39 C90 119.4(12)
C24 C40 C14 118.6(11)
C35 C41 C16 108.3(10)
C35 C41 Br7 121.6(9)
C16 C41 Br7 129.7(9)
O8 C42 O4 111.9(9)
O8 C42 C12 112.6(9)
O4 C42 C12 104.0(9)
O8 C42 C66 108.2(9)
O4 C42 C66 109.3(9)
C12 C42 C66 110.8(9)
C78 C43 C53 120.9(11)
O2 C44 O3 112.8(9)
O2 C44 C1 112.8(9)
O3 C44 C1 104.2(8)
O2 C44 C30 108.1(9)
O3 C44 C30 109.7(8)
C1 C44 C30 109.2(9)
C28 C45 C3 127.1(10)
C28 C45 C58 116.6(10)
C3 C45 C58 116.4(10)
C13 C46 C82 120.0(13)
C32 C47 C77 106.2(10)
C32 C47 Br20 128.4(10)
C77 C47 Br20 125.4(9)
C20 C48 C49 122.4(11)
C48 C49 C89 118.5(11)
C48 C49 C18 121.6(10)
C89 C49 C18 119.8(10)
C37 C51 N8 122.1(11)
C37 C51 C32 130.1(11)
N8 C51 C32 107.5(9)
C19 C52 C86 106.8(10)
C19 C52 Br18 126.4(10)
C86 C52 Br18 126.8(8)
C79 C53 C43 118.9(12)
C76 C54 C39 118.9(11)
C76 C54 C72 119.4(10)
C39 C54 C72 121.7(11)
C93 C55 C71 120.5(12)
C23 C56 C69 108.2(10)
C23 C56 Br15 124.7(8)
C69 C56 Br15 127.0(9)
C74 C57 C68 121.0(12)
C70 C58 C63 118.4(10)
C70 C58 C45 121.5(10)
C63 C58 C45 120.0(10)
C96 C60 C81 119.9(11)
C31 C61 C27 108.7(10)
C31 C61 Br6 121.4(9)
C27 C61 Br6 129.8(9)
C79 C62 C34 119.2(11)
C93 C63 C58 120.3(11)
C66 C64 C80 119.5(12)
C13 C65 C95 119.1(12)
C94 C66 C64 119.4(11)
C94 C66 C42 119.8(11)
C64 C66 C42 120.8(11)
C14 C68 C57 118.2(12)
N1 C69 C56 110.1(10)
N1 C69 C72 123.1(9)
C56 C69 C72 126.4(10)
C71 C70 C58 120.2(10)
C55 C71 C70 119.7(11)
O5 C72 O6 110.9(9)
O5 C72 C69 112.8(9)
O6 C72 C69 105.7(8)
O5 C72 C54 106.2(9)
O6 C72 C54 110.0(9)
C69 C72 C54 111.3(9)
C57 C74 C24 119.0(11)
C85 C76 C54 120.2(12)
N8 C77 C47 113.3(10)
N8 C77 Br5 121.7(9)
C47 C77 Br5 124.9(8)
C43 C78 C34 119.6(11)
C53 C79 C62 122.3(13)
C83 C80 C64 118.6(11)
C7 C81 C60 119.4(11)
C91 C82 C46 121.0(14)
C88 C83 C80 121.6(12)
C90 C84 C85 119.1(11)
C84 C85 C76 121.4(13)
N3 C86 C52 112.3(10)
N3 C86 Br16 123.3(9)
C52 C86 Br16 124.4(8)
C15 C87 C20 120.1(12)
C83 C88 C94 119.4(13)
C15 C89 C49 119.2(12)
C84 C90 C39 120.9(12)
C82 C91 C95 120.4(11)
C30 C92 C96 118.6(13)
C63 C93 C55 120.7(12)
C66 C94 C88 121.3(13)
C91 C95 C65 119.0(13)
C60 C96 C92 120.5(13)
Cl1 C97 Cl2 110.9(9)

loop_
_geom_bond_atom_site_label_1
_geom_bond_atom_site_label_2
_geom_bond_distance
Br1 C38 1.858(11)
Br2 C6 1.863(11)
Br3 C9 1.863(11)
Br4 C19 1.879(12)
Br5 C77 1.875(11)
Br6 C61 1.895(11)
Br7 C41 1.886(11)
Br8 C10 1.860(11)
Br9 C2 1.876(11)
Br10 C32 1.863(12)
Br11 C23 1.852(11)
Br12 C22 1.886(11)
Br13 C21 1.873(11)
Br14 C35 1.867(11)
Br15 C56 1.872(11)
Br16 C86 1.875(11)
Br17 C31 1.887(11)
Br18 C52 1.877(11)
Br19 C11 1.852(11)
Br20 C47 1.855(11)
Zn1 N2 1.983(9)
Zn1 N4 2.002(9)
Zn1 N7 2.054(9)
Zn1 N8 2.064(9)
Zn1 O3 2.463(7)
Zn1 O4 2.488(8)
Zn2 N5 1.993(9)
Zn2 N1 1.999(9)
Zn2 N6 2.051(9)
Zn2 N3 2.070(9)
Zn2 O1 2.545(7)
Zn2 O6 2.501(7)
O1 C25 1.425(12)
O1 C26 1.427(12)
O2 C44 1.371(13)
O2 C50 1.454(13)
O3 C8 1.428(12)
O3 C44 1.448(12)
O4 C42 1.440(13)
O4 C36 1.447(13)
O5 C72 1.404(14)
O5 C75 1.442(13)
O6 C73 1.433(13)
O6 C72 1.448(12)
O7 C26 1.408(13)
O7 C67 1.443(13)
O8 C42 1.387(14)
O8 C59 1.433(13)
N1 C69 1.348(14)
N1 C28 1.392(14)
N2 C12 1.357(14)
N2 C27 1.410(14)
N3 C86 1.303(14)
N3 C29 1.400(14)
N4 C1 1.344(14)
N4 C5 1.385(14)
N5 C4 1.360(14)
N5 C16 1.392(13)
N6 C38 1.307(13)
N6 C3 1.407(13)
N7 C2 1.328(13)
N7 C33 1.410(13)
N8 C77 1.317(14)
N8 C51 1.414(14)
C1 C6 1.413(15)
C1 C44 1.526(15)
C2 C21 1.383(16)
C3 C22 1.407(16)
C3 C45 1.430(14)
C4 C35 1.401(14)
C4 C26 1.509(15)
C5 C37 1.406(15)
C5 C9 1.432(15)
C6 C9 1.382(16)
C7 C81 1.349(15)
C7 C30 1.388(16)
C10 C21 1.367(15)
C10 C33 1.442(15)
C11 C22 1.389(15)
C11 C38 1.413(16)
C12 C31 1.410(15)
C12 C42 1.506(16)
C13 C46 1.361(16)
C13 C65 1.390(18)
C13 C26 1.563(14)
C14 C68 1.369(18)
C14 C40 1.404(17)
C15 C89 1.373(18)
C15 C87 1.38(2)
C16 C17 1.395(16)
C16 C41 1.429(15)
C17 C29 1.425(15)
C17 C24 1.501(15)
C18 C27 1.391(16)
C18 C33 1.409(14)
C18 C49 1.489(15)
C19 C52 1.353(15)
C19 C29 1.448(16)
C20 C48 1.358(16)
C20 C87 1.385(19)
C23 C56 1.359(17)
C23 C28 1.457(16)
C24 C40 1.377(15)
C24 C74 1.393(15)
C27 C61 1.425(15)
C28 C45 1.385(16)
C30 C92 1.375(18)
C30 C44 1.548(15)
C31 C61 1.343(16)
C32 C47 1.370(16)
C32 C51 1.437(16)
C34 C62 1.404(16)
C34 C78 1.411(15)
C34 C37 1.521(15)
C35 C41 1.366(16)
C37 C51 1.395(15)
C39 C54 1.388(17)
C39 C90 1.390(16)
C42 C66 1.532(15)
C43 C78 1.361(16)
C43 C53 1.400(18)
C45 C58 1.487(16)
C46 C82 1.394(17)
C47 C77 1.395(16)
C48 C49 1.377(15)
C49 C89 1.411(15)
C52 C86 1.394(16)
C53 C79 1.362(18)
C54 C76 1.373(18)
C54 C72 1.537(15)
C55 C93 1.381(17)
C55 C71 1.386(17)
C56 C69 1.400(14)
C57 C74 1.374(16)
C57 C68 1.425(18)
C58 C70 1.411(15)
C58 C63 1.415(15)
C60 C96 1.379(18)
C60 C81 1.384(18)
C62 C79 1.365(17)
C63 C93 1.369(16)
C64 C66 1.383(16)
C64 C80 1.419(16)
C65 C95 1.413(17)
C66 C94 1.354(17)
C69 C72 1.507(16)
C70 C71 1.391(16)
C76 C85 1.372(17)
C80 C83 1.377(19)
C82 C91 1.340(19)
C83 C88 1.340(18)
C84 C90 1.358(18)
C84 C85 1.359(17)
C88 C94 1.398(16)
C91 C95 1.395(18)
C92 C96 1.402(17)
C97 Cl1 1.753(18)
C97 Cl2 1.766(17)

loop_
_platon_squeeze_void_nr
_platon_squeeze_void_average_x
_platon_squeeze_void_average_y
_platon_squeeze_void_average_z
_platon_squeeze_void_volume
_platon_squeeze_void_count_electrons
_platon_squeeze_void_content
1 0.196 0.135 0.881 164 125 ' '
2 0.196 0.365 0.381 164 131 ' '
3 0.803 0.635 0.619 164 115 ' '
4 0.804 0.865 0.119 164 119 ' '
